data_1576945
loop_
_publ_author_name
'Irie, Tsukasa'
'Nakatani, Riki'
'K S, Sreelakshmi'
'Kondo, Ayumu'
'Kawawaki, Tokuhisa'
'Takahashi, Shuntaro'
'Das, Saikat'
'Negishi, Yuichi'

_publ_section_title
;
 Precision ladder-structured silver cluster assembly bridged by tetrazine
 linkers for highly sensitive and selective luminescence recognition of
 amino acids.
;
_journal_issue 16
_journal_name_full Nanoscale
_journal_page_first 8789
_journal_page_last 8800
_journal_paper_doi 10.1039/d6nr00302h
_journal_volume 18
_journal_year 2026
_chemical_formula_moiety 'C58 H98 Ag13 F9 N6 O6 S10, 2(C2 H3 N)'
_chemical_formula_sum 'C62 H104 Ag13 F9 N8 O6 S10'
_chemical_formula_weight 2951.44
_space_group_crystal_system monoclinic
_space_group_IT_number 15
_space_group_name_Hall '-C 2yc'
_space_group_name_H-M_alt 'C 1 2/c 1'
_atom_sites_solution_hydrogens geom
_audit_creation_date 2023-10-18
_audit_creation_method
; 
Olex2 1.5 
(compiled 2023.08.24 svn.re1ec1418 for OlexSys, GUI svn.r6817) 
;
_audit_update_record
;
2026-01-16 deposited with the CCDC.	2026-03-16 downloaded from the CCDC.
;
_cell_angle_alpha 90
_cell_angle_beta 102.569(3)
_cell_angle_gamma 90
_cell_formula_units_Z 4
_cell_length_a 17.536(2)
_cell_length_b 20.071(2)
_cell_length_c 26.605(3)
_cell_measurement_reflns_used 4270
_cell_measurement_temperature 273.15
_cell_measurement_theta_max 25.67
_cell_measurement_theta_min 2.38
_cell_volume 9139.6(17)
_computing_cell_refinement 'SAINT V8.40B (?, 2016)'
_computing_data_collection 'Bruker APEX2'
_computing_data_reduction 'SAINT V8.40B (?, 2016)'
_computing_molecular_graphics 'Olex2 1.5 (Dolomanov et al., 2009)'
_computing_publication_material 'Olex2 1.5 (Dolomanov et al., 2009)'
_computing_structure_refinement 'XL  (Sheldrick, 2008)'
_computing_structure_solution 'SHELXT 2018/2 (Sheldrick, 2018)'
_diffrn_ambient_temperature 273.15
_diffrn_measured_fraction_theta_full 0.960
_diffrn_measured_fraction_theta_max 0.960
_diffrn_measurement_device_type 'Bruker APEX-II CCD'
_diffrn_measurement_method '\f and \w scans'
_diffrn_radiation_type MoK\a
_diffrn_radiation_wavelength 0.71073
_diffrn_reflns_av_R_equivalents 0.0840
_diffrn_reflns_av_unetI/netI 0.1139
_diffrn_reflns_Laue_measured_fraction_full 0.960
_diffrn_reflns_Laue_measured_fraction_max 0.960
_diffrn_reflns_limit_h_max 20
_diffrn_reflns_limit_h_min -20
_diffrn_reflns_limit_k_max 23
_diffrn_reflns_limit_k_min -20
_diffrn_reflns_limit_l_max 31
_diffrn_reflns_limit_l_min -29
_diffrn_reflns_number 20652
_diffrn_reflns_point_group_measured_fraction_full 0.960
_diffrn_reflns_point_group_measured_fraction_max 0.960
_diffrn_reflns_theta_full 24.713
_diffrn_reflns_theta_max 24.713
_diffrn_reflns_theta_min 1.862
_diffrn_source_current 1.4
_diffrn_source_power 0.07
_diffrn_source_voltage 50.0
_diffrn_standards_number 0
_exptl_absorpt_coefficient_mu 3.011
_exptl_absorpt_correction_T_max 0.7458
_exptl_absorpt_correction_T_min 0.4695
_exptl_absorpt_correction_type multi-scan
_exptl_absorpt_process_details
; 
SADABS-2016/2 (Bruker,2016/2) was used for absorption correction. 
wR2(int) was 0.1295 before and 0.0643 after correction. 
The Ratio of minimum to maximum transmission is 0.6295. 
The \l/2 correction factor is Not present. 
;
_exptl_crystal_colour brown
_exptl_crystal_colour_primary brown
_exptl_crystal_density_diffrn 2.145
_exptl_crystal_description block
_exptl_crystal_F_000 5728
_exptl_crystal_size_max 0.24
_exptl_crystal_size_mid 0.22
_exptl_crystal_size_min 0.2
_refine_diff_density_max 1.456
_refine_diff_density_min -1.100
_refine_diff_density_rms 0.199
_refine_ls_extinction_method none
_refine_ls_goodness_of_fit_ref 1.005
_refine_ls_hydrogen_treatment constr
_refine_ls_matrix_type full
_refine_ls_number_parameters 559
_refine_ls_number_reflns 7485
_refine_ls_number_restraints 540
_refine_ls_restrained_S_all 0.983
_refine_ls_R_factor_all 0.1025
_refine_ls_R_factor_gt 0.0525
_refine_ls_shift/su_max 0.001
_refine_ls_shift/su_mean 0.000
_refine_ls_structure_factor_coef Fsqd
_refine_ls_weighting_details 'w=1/[\s^2^(Fo^2^)+(0.0100P)^2^+50.0000P] where P=(Fo^2^+2Fc^2^)/3'
_refine_ls_weighting_scheme calc
_refine_ls_wR_factor_gt 0.0996
_refine_ls_wR_factor_ref 0.1172
_reflns_Friedel_coverage 0.000
_reflns_number_gt 4650
_reflns_number_total 7485
_reflns_threshold_expression 'I > 2\s(I)'
_cod_data_source_file d6nr00302h2.cif
_cod_data_source_block 231018_sf_tus9_purple_90k_0m_a
_cod_depositor_comments 'Adding full bibliography for 1576945.cif.'
_cod_original_cell_volume 9139.2(17)
_cod_database_code 1576945
_shelx_shelxl_version_number 2018/3
_shelx_space_group_comment
; 
The symmetry employed for this shelxl refinement is uniquely defined 
by the following loop, which should always be used as a source of 
symmetry information in preference to the above space-group names. 
They are only intended as comments. 
;
_shelx_estimated_absorpt_t_max 0.584
_shelx_estimated_absorpt_t_min 0.532
_olex2_refinement_description
; 
1. Fixed Uiso 
 At 1.2 times of: 
  All C(H) groups 
 At 1.5 times of: 
  All C(H,H,H) groups 
2. Restrained distances 
 F1-C31 = F13-C31 = F00M-C31 
 1.33 with sigma of 0.02 
 F01K-F01E = F01E-F00E 
 2 with sigma of 0.02 
 F01K-F00E 
 2 with sigma of 0.02 
 F01K-C29 = F01E-C29 = F00E-C29 
 1.33 with sigma of 0.02 
 F00E-C29 \\sim F00F-C28 
 with sigma of 0.02 
 C27-C29 \\sim C27-C28 
 with sigma of 0.02 
 F01E-C29 \\sim F01F-C28 
 with sigma of 0.02 
 C29-F01K \\sim C28-F01L 
 with sigma of 0.02 
 F00E-C27 \\sim F00F-C27 
 with sigma of 0.04 
 F00E-F01E \\sim F00F-F01F 
 with sigma of 0.04 
 F00E-F01K \\sim F00F-F01L 
 with sigma of 0.04 
 C27-F01E \\sim C27-F01F 
 with sigma of 0.04 
 C27-F01K \\sim C27-F01L 
 with sigma of 0.04 
 F01E-F01K \\sim F01F-F01L 
 with sigma of 0.04 
3. Rigid bond restraints 
 All non-hydrogen atoms 
 with sigma for 1-2 distances of 0.01 and sigma for 1-3 distances of 0.01 
4. Uiso/Uaniso restraints and constraints 
All non-hydrogen atoms have similar U: within 2A with sigma of 0.01 and sigma 
for terminal atoms of 0.02 within 2A 
5. Others 
 Sof(F00F)=Sof(F01F)=Sof(F01L)=Sof(C28)=1-FVAR(1) 
 Sof(F00E)=Sof(F01E)=Sof(F01K)=Sof(C29)=FVAR(1) 
 Fixed Sof: F00M(0.5) F1(0.5) F13(0.5) C31(0.5) 
6.a Aromatic/amide H refined with riding coordinates: 
 C3(H3), C4(H4), C5(H5), C6(H6) 
6.b Idealised Me refined as rotating group: 
 C8(H8A,H8B,H8C), C9(H9A,H9B,H9C), C10(H10A,H10B,H10C), C11(H11A,H11B,H11C), 
 C13(H13A,H13B,H13C), C14(H14A,H14B,H14C), C16(H16A,H16B,H16C), C17(H17A,H17B, 
 H17C), C18(H18A,H18B,H18C), C20(H20A,H20B,H20C), C21(H21A,H21B,H21C), C22(H22A, 
 H22B,H22C), C24(H24A,H24B,H24C), C25(H25A,H25B,H25C), C26(H26A,H26B,H26C), 
 C33(H33B,H33A,H33C) 
;
_olex2_submission_special_instructions 'No special instructions were received'

loop_
_space_group_symop_operation_xyz
'x, y, z'
'-x, y, -z+1/2'
'x+1/2, y+1/2, z'
'-x+1/2, y+1/2, -z+1/2'
'-x, -y, -z'
'x, -y, z-1/2'
'-x+1/2, -y+1/2, -z'
'x+1/2, -y+1/2, z-1/2'

loop_
_atom_site_label
_atom_site_type_symbol
_atom_site_fract_x
_atom_site_fract_y
_atom_site_fract_z
_atom_site_U_iso_or_equiv
_atom_site_adp_type
_atom_site_occupancy
_atom_site_site_symmetry_order
_atom_site_calc_flag
_atom_site_refinement_flags_posn
_atom_site_refinement_flags_adp
_atom_site_refinement_flags_occupancy
_atom_site_disorder_assembly
_atom_site_disorder_group
Ag1 Ag 0.500000 0.15229(6) 0.750000 0.0261(3) Uani 1 2 d S TU P . .
Ag2 Ag 0.44598(5) 0.35458(4) 0.69926(3) 0.0322(2) Uani 1 1 d . U . . .
Ag3 Ag 0.32061(5) 0.26064(5) 0.70105(3) 0.0361(2) Uani 1 1 d . U . . .
Ag4 Ag 0.23164(5) 0.25265(4) 0.59365(3) 0.0276(2) Uani 1 1 d . U . . .
Ag5 Ag 0.18519(5) 0.38472(4) 0.39251(3) 0.0335(2) Uani 1 1 d . U . . .
Ag6 Ag 0.00358(5) 0.26530(4) 0.34786(3) 0.0278(2) Uani 1 1 d . U . . .
Ag7 Ag 0.14198(5) 0.22482(4) 0.46847(3) 0.0325(2) Uani 1 1 d . U . . .
S1 S 0.17207(15) 0.15663(13) 0.54654(9) 0.0268(6) Uani 1 1 d . U . . .
S2 S 0.36789(16) 0.14261(15) 0.70325(9) 0.0308(6) Uani 1 1 d . U . . .
S3 S 0.07498(15) 0.32286(13) 0.42177(9) 0.0271(6) Uani 1 1 d . U . . .
S4 S 0.33924(15) 0.33460(13) 0.61870(8) 0.0241(6) Uani 1 1 d . U . . .
S5 S -0.08545(15) 0.19592(14) 0.28917(9) 0.0273(6) Uani 1 1 d . U . . .
O1 O 0.1381(4) 0.3050(4) 0.6365(3) 0.0430(19) Uani 1 1 d . U . . .
O2 O 0.1987(5) 0.2846(5) 0.7177(3) 0.054(2) Uani 1 1 d . U . . .
O3 O 0.4644(5) 0.4695(4) 0.7094(3) 0.0439(19) Uani 1 1 d . U . . .
N1 N 0.3246(5) 0.7672(4) 0.5226(3) 0.0279(19) Uani 1 1 d . U . . .
N2 N 0.3125(5) 0.7077(4) 0.5019(3) 0.0315(19) Uani 1 1 d . U . . .
N4 N 0.2008(5) 0.4978(4) 0.4146(3) 0.0316(18) Uani 1 1 d . U . . .
C1 C 0.2375(6) 0.6918(5) 0.4798(3) 0.027(2) Uani 1 1 d . U . . .
C2 C 0.2238(6) 0.6244(5) 0.4571(3) 0.0271(19) Uani 1 1 d . U . . .
C3 C 0.1566(6) 0.6100(5) 0.4195(4) 0.031(2) Uani 1 1 d . U . . .
H3 H 0.118193 0.641961 0.408557 0.037 Uiso 1 1 calc R U . . .
C4 C 0.1497(7) 0.5461(6) 0.3992(4) 0.036(2) Uani 1 1 d . U . . .
H4 H 0.106412 0.536616 0.373122 0.043 Uiso 1 1 calc R U . . .
C5 C 0.2647(7) 0.5135(6) 0.4512(4) 0.035(2) Uani 1 1 d . U . . .
H5 H 0.301888 0.480403 0.461832 0.042 Uiso 1 1 calc R U . . .
C6 C 0.2780(7) 0.5746(5) 0.4732(4) 0.033(2) Uani 1 1 d . U . . .
H6 H 0.322622 0.582740 0.498644 0.040 Uiso 1 1 calc R U . . .
C7 C -0.0002(6) 0.3718(5) 0.4465(4) 0.030(2) Uani 1 1 d . U . . .
C8 C -0.0138(7) 0.4377(6) 0.4140(5) 0.049(3) Uani 1 1 d . U . . .
H8A H -0.027229 0.426917 0.378032 0.073 Uiso 1 1 calc R U . . .
H8B H 0.033147 0.463914 0.421108 0.073 Uiso 1 1 calc R U . . .
H8C H -0.055532 0.462647 0.423106 0.073 Uiso 1 1 calc R U . . .
C9 C -0.0757(6) 0.3327(6) 0.4389(4) 0.033(2) Uani 1 1 d . U . . .
H9A H -0.114479 0.358964 0.450237 0.050 Uiso 1 1 calc R U . . .
H9B H -0.066878 0.292260 0.458485 0.050 Uiso 1 1 calc R U . . .
H9C H -0.093482 0.322251 0.403024 0.050 Uiso 1 1 calc R U . . .
C10 C 0.0324(7) 0.3894(7) 0.5021(4) 0.052(3) Uani 1 1 d . U . . .
H10A H -0.007316 0.410841 0.516095 0.078 Uiso 1 1 calc R U . . .
H10B H 0.075958 0.419099 0.504303 0.078 Uiso 1 1 calc R U . . .
H10C H 0.049374 0.349616 0.521274 0.078 Uiso 1 1 calc R U . . .
C11 C -0.1988(7) 0.1857(6) 0.3446(4) 0.043(3) Uani 1 1 d . U . . .
H11A H -0.175125 0.224326 0.362856 0.064 Uiso 1 1 calc R U . . .
H11B H -0.226013 0.160928 0.366179 0.064 Uiso 1 1 calc R U . . .
H11C H -0.234995 0.199267 0.313879 0.064 Uiso 1 1 calc R U . . .
C12 C -0.1368(6) 0.1427(6) 0.3307(4) 0.035(2) Uani 1 1 d . U . . .
C13 C -0.1713(7) 0.0835(6) 0.2977(4) 0.051(3) Uani 1 1 d . U . . .
H13A H -0.209891 0.098918 0.268713 0.076 Uiso 1 1 calc R U . . .
H13B H -0.195291 0.053645 0.317896 0.076 Uiso 1 1 calc R U . . .
H13C H -0.130598 0.060559 0.285789 0.076 Uiso 1 1 calc R U . . .
C14 C -0.0783(6) 0.1206(6) 0.3782(4) 0.039(3) Uani 1 1 d . U . . .
H14A H -0.037097 0.095959 0.368110 0.059 Uiso 1 1 calc R U . . .
H14B H -0.103798 0.092861 0.398858 0.059 Uiso 1 1 calc R U . . .
H14C H -0.056678 0.159015 0.397714 0.059 Uiso 1 1 calc R U . . .
C15 C 0.0739(6) 0.1395(5) 0.5609(4) 0.029(2) Uani 1 1 d . U . . .
C16 C 0.0234(7) 0.2036(6) 0.5536(4) 0.045(3) Uani 1 1 d . U . . .
H16A H 0.046627 0.236180 0.578693 0.067 Uiso 1 1 calc R U . . .
H16B H -0.028245 0.193176 0.557977 0.067 Uiso 1 1 calc R U . . .
H16C H 0.020377 0.221017 0.519646 0.067 Uiso 1 1 calc R U . . .
C17 C 0.0359(7) 0.0872(7) 0.5237(4) 0.052(3) Uani 1 1 d . U . . .
H17A H 0.043762 0.097567 0.489973 0.079 Uiso 1 1 calc R U . . .
H17B H -0.019022 0.085919 0.522962 0.079 Uiso 1 1 calc R U . . .
H17C H 0.058715 0.044612 0.534351 0.079 Uiso 1 1 calc R U . . .
C18 C 0.0838(7) 0.1160(7) 0.6150(4) 0.060(4) Uani 1 1 d . U . . .
H18A H 0.115299 0.076449 0.619815 0.090 Uiso 1 1 calc R U . . .
H18B H 0.033559 0.106432 0.622064 0.090 Uiso 1 1 calc R U . . .
H18C H 0.109059 0.150114 0.638093 0.090 Uiso 1 1 calc R U . . .
C19 C 0.3212(7) 0.0933(6) 0.7471(4) 0.037(2) Uani 1 1 d . U . . .
C20 C 0.2343(6) 0.0907(6) 0.7232(4) 0.044(3) Uani 1 1 d . U . . .
H20A H 0.207727 0.067550 0.745924 0.066 Uiso 1 1 calc R U . . .
H20B H 0.226000 0.067810 0.690805 0.066 Uiso 1 1 calc R U . . .
H20C H 0.214205 0.135285 0.717808 0.066 Uiso 1 1 calc R U . . .
C21 C 0.3318(7) 0.1274(6) 0.7989(4) 0.047(3) Uani 1 1 d . U . . .
H21A H 0.308191 0.170732 0.794448 0.071 Uiso 1 1 calc R U . . .
H21B H 0.386585 0.131819 0.813868 0.071 Uiso 1 1 calc R U . . .
H21C H 0.307482 0.101226 0.821224 0.071 Uiso 1 1 calc R U . . .
C22 C 0.3558(7) 0.0235(6) 0.7517(4) 0.043(3) Uani 1 1 d . U . . .
H22A H 0.329272 -0.003544 0.772242 0.065 Uiso 1 1 calc R U . . .
H22B H 0.410335 0.025771 0.767641 0.065 Uiso 1 1 calc R U . . .
H22C H 0.349482 0.004261 0.717971 0.065 Uiso 1 1 calc R U . . .
C23 C 0.2937(6) 0.4198(5) 0.6053(4) 0.0284(19) Uani 1 1 d . U . . .
C24 C 0.3551(6) 0.4629(5) 0.5895(4) 0.033(2) Uani 1 1 d . U . . .
H24A H 0.332448 0.504925 0.576957 0.049 Uiso 1 1 calc R U . . .
H24B H 0.374532 0.440966 0.562720 0.049 Uiso 1 1 calc R U . . .
H24C H 0.397348 0.470277 0.618602 0.049 Uiso 1 1 calc R U . . .
C25 C 0.2217(6) 0.4156(6) 0.5613(4) 0.038(3) Uani 1 1 d . U . . .
H25A H 0.182238 0.389334 0.571914 0.057 Uiso 1 1 calc R U . . .
H25B H 0.235633 0.395323 0.531910 0.057 Uiso 1 1 calc R U . . .
H25C H 0.201863 0.459671 0.552435 0.057 Uiso 1 1 calc R U . . .
C26 C 0.2734(6) 0.4484(5) 0.6537(3) 0.032(3) Uani 1 1 d . U . . .
H26A H 0.319429 0.449436 0.680942 0.049 Uiso 1 1 calc R U . . .
H26B H 0.234475 0.420968 0.663863 0.049 Uiso 1 1 calc R U . . .
H26C H 0.253492 0.492790 0.646927 0.049 Uiso 1 1 calc R U . . .
C27 C 0.1459(7) 0.3055(7) 0.6836(4) 0.048(2) Uani 1 1 d D U . . .
C30 C 0.500000 0.4945(8) 0.750000 0.036(3) Uani 1 2 d S TU P . .
F00E F 0.0786(11) 0.3607(11) 0.7418(5) 0.055(4) Uani 0.500(10) 1 d D U P A 1
F01E F 0.0086(7) 0.3132(8) 0.6789(6) 0.057(4) Uani 0.500(10) 1 d D U P A 1
F01K F 0.0582(8) 0.4022(7) 0.6699(5) 0.060(3) Uani 0.500(10) 1 d D U P A 1
C29 C 0.0765(9) 0.3449(9) 0.6937(7) 0.050(3) Uani 0.500(10) 1 d D U P A 1
F00F F 0.1002(11) 0.3589(11) 0.7512(6) 0.054(4) Uani 0.500(10) 1 d D U P A 2
F01F F 0.0404(8) 0.2693(7) 0.7215(5) 0.056(3) Uani 0.500(10) 1 d D U P A 2
F01L F 0.0257(8) 0.3565(10) 0.6761(6) 0.058(3) Uani 0.500(10) 1 d D U P A 2
C28 C 0.0780(10) 0.3225(10) 0.7090(7) 0.049(3) Uani 0.500(10) 1 d D U P A 2
F00M F 0.4754(10) 0.5994(9) 0.7848(6) 0.047(4) Uani 0.5 1 d D U P B -1
F1 F 0.4382(10) 0.5931(7) 0.7040(6) 0.075(4) Uani 0.5 1 d D U P B -1
F13 F 0.5617(10) 0.5966(9) 0.7402(7) 0.057(4) Uani 0.5 1 d D U P B -1
C31 C 0.4935(12) 0.5706(8) 0.7436(7) 0.042(3) Uani 0.5 1 d D U P B -1
N3 N 0.2796(6) 0.6398(6) 0.5982(4) 0.059(3) Uani 1 1 d . U . . .
C32 C 0.3180(8) 0.6712(8) 0.6276(4) 0.050(3) Uani 1 1 d . U . . .
C33 C 0.3688(7) 0.7144(8) 0.6653(5) 0.070(4) Uani 1 1 d . U . . .
H33B H 0.369719 0.698485 0.699494 0.105 Uiso 1 1 calc R U . . .
H33A H 0.349143 0.759128 0.661845 0.105 Uiso 1 1 calc R U . . .
H33C H 0.420841 0.713603 0.659282 0.105 Uiso 1 1 calc R U . . .

loop_
_atom_site_aniso_label
_atom_site_aniso_U_11
_atom_site_aniso_U_22
_atom_site_aniso_U_33
_atom_site_aniso_U_23
_atom_site_aniso_U_13
_atom_site_aniso_U_12
Ag1 0.0369(7) 0.0255(7) 0.0169(5) 0.000 0.0079(5) 0.000
Ag2 0.0407(5) 0.0267(5) 0.0268(4) 0.0018(4) 0.0016(4) 0.0015(4)
Ag3 0.0453(5) 0.0394(6) 0.0227(4) 0.0027(4) 0.0052(4) -0.0041(5)
Ag4 0.0375(5) 0.0254(5) 0.0205(4) -0.0036(3) 0.0078(3) -0.0020(4)
Ag5 0.0519(6) 0.0279(5) 0.0216(4) -0.0059(4) 0.0101(4) -0.0104(4)
Ag6 0.0387(5) 0.0249(5) 0.0203(4) -0.0010(3) 0.0070(3) -0.0020(4)
Ag7 0.0419(5) 0.0317(5) 0.0249(4) 0.0041(4) 0.0094(4) 0.0004(4)
S1 0.0373(15) 0.0247(15) 0.0196(12) 0.0010(11) 0.0085(11) -0.0008(13)
S2 0.0433(16) 0.0346(17) 0.0140(12) -0.0030(11) 0.0054(11) -0.0121(14)
S3 0.0385(15) 0.0220(15) 0.0222(13) -0.0033(11) 0.0097(11) -0.0021(13)
S4 0.0316(14) 0.0246(15) 0.0152(12) -0.0008(10) 0.0033(10) 0.0042(12)
S5 0.0366(16) 0.0274(16) 0.0177(12) 0.0027(11) 0.0057(11) -0.0020(13)
O1 0.032(4) 0.062(5) 0.037(4) -0.015(4) 0.012(3) 0.011(4)
O2 0.045(4) 0.082(6) 0.036(4) -0.008(4) 0.013(3) -0.005(4)
O3 0.063(5) 0.027(4) 0.032(4) 0.010(3) -0.012(3) 0.000(4)
N1 0.044(5) 0.019(5) 0.023(4) 0.001(3) 0.012(4) -0.002(4)
N2 0.042(4) 0.025(4) 0.027(4) -0.008(3) 0.007(3) -0.005(4)
N4 0.045(5) 0.028(4) 0.023(4) -0.006(3) 0.010(3) -0.006(4)
C1 0.037(5) 0.025(5) 0.019(4) 0.001(4) 0.006(4) -0.003(4)
C2 0.043(5) 0.025(4) 0.019(4) 0.000(3) 0.017(3) -0.007(4)
C3 0.043(5) 0.028(5) 0.024(4) -0.002(4) 0.014(4) -0.003(4)
C4 0.049(5) 0.031(5) 0.027(5) -0.004(4) 0.007(4) -0.006(4)
C5 0.047(5) 0.028(5) 0.028(5) -0.003(4) 0.005(4) -0.001(4)
C6 0.047(5) 0.025(5) 0.029(5) 0.000(4) 0.011(4) -0.003(4)
C7 0.038(4) 0.028(5) 0.026(4) -0.005(4) 0.011(4) 0.000(4)
C8 0.061(8) 0.026(6) 0.063(7) 0.010(5) 0.021(6) 0.007(5)
C9 0.036(5) 0.041(7) 0.021(5) 0.004(5) 0.004(4) 0.005(5)
C10 0.047(7) 0.072(9) 0.035(5) -0.030(5) 0.004(5) 0.000(6)
C11 0.051(7) 0.051(8) 0.029(6) 0.009(5) 0.016(5) 0.001(5)
C12 0.039(5) 0.038(5) 0.030(4) 0.004(4) 0.009(4) -0.006(4)
C13 0.065(8) 0.048(7) 0.041(6) -0.002(5) 0.014(5) -0.021(6)
C14 0.039(6) 0.044(7) 0.036(5) 0.018(5) 0.010(4) -0.011(5)
C15 0.038(5) 0.029(5) 0.024(4) -0.001(4) 0.017(4) -0.003(4)
C16 0.051(7) 0.044(7) 0.042(6) -0.003(5) 0.016(6) 0.011(6)
C17 0.040(6) 0.066(8) 0.056(6) -0.022(6) 0.020(6) -0.013(6)
C18 0.061(8) 0.080(10) 0.038(5) 0.022(6) 0.009(5) -0.004(7)
C19 0.051(5) 0.034(5) 0.027(4) 0.000(4) 0.012(4) -0.013(4)
C20 0.051(6) 0.042(7) 0.040(6) 0.008(5) 0.011(5) -0.023(5)
C21 0.073(8) 0.050(7) 0.027(5) -0.006(5) 0.029(5) -0.029(6)
C22 0.064(7) 0.026(6) 0.043(6) 0.007(5) 0.018(6) -0.013(5)
C23 0.037(5) 0.022(4) 0.026(4) 0.000(4) 0.006(3) 0.008(4)
C24 0.043(6) 0.026(6) 0.029(5) 0.006(5) 0.005(4) 0.007(5)
C25 0.047(6) 0.032(7) 0.030(5) 0.006(5) -0.001(4) 0.002(5)
C26 0.052(7) 0.025(6) 0.020(5) 0.006(4) 0.007(4) 0.016(5)
C27 0.039(4) 0.068(5) 0.040(4) -0.016(4) 0.018(3) -0.007(4)
C30 0.052(7) 0.021(5) 0.031(6) 0.000 0.000(5) 0.000
F00E 0.046(8) 0.075(8) 0.049(6) -0.023(6) 0.020(6) -0.006(7)
F01E 0.040(6) 0.074(9) 0.059(7) -0.034(7) 0.016(6) -0.011(6)
F01K 0.050(8) 0.070(8) 0.059(7) -0.015(6) 0.010(6) 0.003(6)
C29 0.039(5) 0.070(6) 0.044(6) -0.017(5) 0.017(5) -0.009(5)
F00F 0.049(9) 0.072(8) 0.043(6) -0.032(6) 0.015(6) -0.006(7)
F01F 0.048(7) 0.069(7) 0.057(7) -0.013(6) 0.027(5) -0.021(6)
F01L 0.047(7) 0.084(9) 0.052(6) -0.006(7) 0.028(5) 0.007(7)
C28 0.039(5) 0.070(7) 0.041(5) -0.017(5) 0.018(4) -0.013(5)
F00M 0.065(10) 0.029(7) 0.058(8) -0.019(8) 0.038(7) -0.019(9)
F1 0.107(10) 0.024(8) 0.071(8) 0.007(7) -0.031(8) 0.015(8)
F13 0.069(9) 0.030(8) 0.088(12) 0.007(10) 0.054(7) -0.005(8)
C31 0.056(7) 0.023(6) 0.043(7) -0.003(6) 0.005(6) 0.000(7)
N3 0.056(7) 0.085(9) 0.036(6) -0.004(5) 0.010(5) 0.003(6)
C32 0.054(8) 0.070(9) 0.030(6) 0.004(5) 0.019(5) 0.010(6)
C33 0.044(8) 0.093(11) 0.067(8) -0.008(7) -0.001(6) 0.005(7)

loop_
_atom_type_symbol
_atom_type_description
_atom_type_scat_dispersion_real
_atom_type_scat_dispersion_imag
_atom_type_scat_source
C C 0.0033 0.0016 'International Tables Vol C Tables 4.2.6.8 and 6.1.1.4'
H H 0.0000 0.0000 'International Tables Vol C Tables 4.2.6.8 and 6.1.1.4'
Ag Ag -0.8971 1.1015 'International Tables Vol C Tables 4.2.6.8 and 6.1.1.4'
F F 0.0171 0.0103 'International Tables Vol C Tables 4.2.6.8 and 6.1.1.4'
N N 0.0061 0.0033 'International Tables Vol C Tables 4.2.6.8 and 6.1.1.4'
O O 0.0106 0.0060 'International Tables Vol C Tables 4.2.6.8 and 6.1.1.4'
S S 0.1246 0.1234 'International Tables Vol C Tables 4.2.6.8 and 6.1.1.4'

loop_
_geom_angle_atom_site_label_1
_geom_angle_atom_site_label_2
_geom_angle_atom_site_label_3
_geom_angle
_geom_angle_site_symmetry_1
_geom_angle_site_symmetry_3
_geom_angle_publ_flag
Ag6 Ag1 Ag6 114.88(5) 8_556 7_556 ?
S2 Ag1 Ag6 76.34(6) . 7_556 ?
S2 Ag1 Ag6 108.89(7) . 8_556 ?
S2 Ag1 Ag6 76.34(6) 2_656 8_556 ?
S2 Ag1 Ag6 108.89(7) 2_656 7_556 ?
S2 Ag1 S2 170.67(15) . 2_656 ?
Ag3 Ag2 Ag2 108.88(3) . 2_656 ?
Ag3 Ag2 Ag6 76.97(3) . 7_556 ?
Ag6 Ag2 Ag2 101.43(3) 7_556 2_656 ?
S4 Ag2 Ag2 168.27(7) . 2_656 ?
S4 Ag2 Ag3 59.49(6) . . ?
S4 Ag2 Ag6 75.33(6) . 7_556 ?
S4 Ag2 S5 122.46(8) . 7_556 ?
S4 Ag2 S5 114.94(8) . 8_556 ?
S5 Ag2 Ag2 59.37(6) 7_556 2_656 ?
S5 Ag2 Ag2 54.20(6) 8_556 2_656 ?
S5 Ag2 Ag3 56.84(6) 8_556 . ?
S5 Ag2 Ag3 116.13(7) 7_556 . ?
S5 Ag2 Ag6 50.88(6) 7_556 7_556 ?
S5 Ag2 Ag6 101.80(6) 8_556 7_556 ?
S5 Ag2 S5 96.55(9) 7_556 8_556 ?
O3 Ag2 Ag2 81.28(17) . 2_656 ?
O3 Ag2 Ag3 136.5(2) . . ?
O3 Ag2 Ag6 144.2(2) . 7_556 ?
O3 Ag2 S4 108.07(18) . . ?
O3 Ag2 S5 105.5(2) . 7_556 ?
O3 Ag2 S5 108.10(19) . 8_556 ?
Ag2 Ag3 Ag4 105.21(3) . . ?
S2 Ag3 Ag2 111.48(7) . . ?
S2 Ag3 Ag4 94.23(6) . . ?
S2 Ag3 S4 115.90(8) . . ?
S2 Ag3 S5 98.55(9) . 8_556 ?
S4 Ag3 Ag2 53.81(6) . . ?
S4 Ag3 Ag4 51.74(6) . . ?
S5 Ag3 Ag2 58.91(6) 8_556 . ?
S5 Ag3 Ag4 162.52(7) 8_556 . ?
S5 Ag3 S4 111.41(8) 8_556 . ?
O2 Ag3 Ag2 126.8(2) . . ?
O2 Ag3 Ag4 83.18(19) . . ?
O2 Ag3 S2 120.3(2) . . ?
O2 Ag3 S4 108.4(2) . . ?
O2 Ag3 S5 100.4(2) . 8_556 ?
Ag3 Ag4 Ag5 78.31(3) . 7_556 ?
Ag3 Ag4 Ag7 102.82(3) . 7_556 ?
Ag7 Ag4 Ag5 79.59(3) 7_556 7_556 ?
S1 Ag4 Ag3 128.76(7) . . ?
S1 Ag4 Ag5 59.37(7) . 7_556 ?
S1 Ag4 Ag7 96.87(6) . 7_556 ?
S1 Ag4 S4 152.58(9) . . ?
S1 Ag4 O1 109.2(2) . . ?
S4 Ag4 Ag3 59.50(6) . . ?
S4 Ag4 Ag5 104.28(7) . 7_556 ?
S4 Ag4 Ag7 56.75(6) . 7_556 ?
O1 Ag4 Ag3 77.90(17) . . ?
O1 Ag4 Ag5 132.5(2) . 7_556 ?
O1 Ag4 Ag7 145.9(2) . 7_556 ?
O1 Ag4 S4 98.0(2) . . ?
S1 Ag5 Ag4 47.87(6) 7_556 7_556 ?
S2 Ag5 Ag4 89.28(7) 7_556 7_556 ?
S2 Ag5 S1 126.59(9) 7_556 7_556 ?
S3 Ag5 Ag4 84.22(7) . 7_556 ?
S3 Ag5 S1 108.65(8) . 7_556 ?
S3 Ag5 S2 93.63(8) . 7_556 ?
N4 Ag5 Ag4 143.5(2) . 7_556 ?
N4 Ag5 S1 95.8(2) . 7_556 ?
N4 Ag5 S2 116.8(2) . 7_556 ?
N4 Ag5 S3 116.6(2) . . ?
Ag2 Ag6 Ag1 91.83(3) 7_556 7_556 ?
S3 Ag6 Ag1 110.35(7) . 7_556 ?
S3 Ag6 Ag2 126.54(7) . 7_556 ?
S3 Ag6 S5 165.39(9) . . ?
S5 Ag6 Ag1 82.57(6) . 7_556 ?
S5 Ag6 Ag2 57.34(7) . 7_556 ?
S1 Ag7 Ag4 119.43(7) . 7_556 ?
S1 Ag7 S3 149.24(9) . . ?
S1 Ag7 S4 116.07(9) . 7_556 ?
S3 Ag7 Ag4 86.12(6) . 7_556 ?
S3 Ag7 S4 93.06(8) . 7_556 ?
S4 Ag7 Ag4 50.50(6) 7_556 7_556 ?
Ag4 S1 Ag5 72.76(7) . 7_556 ?
Ag4 S1 Ag7 89.04(9) . . ?
Ag7 S1 Ag5 131.21(10) . 7_556 ?
C15 S1 Ag4 110.7(3) . . ?
C15 S1 Ag5 125.0(3) . 7_556 ?
C15 S1 Ag7 103.8(3) . . ?
Ag1 S2 Ag3 102.35(10) . . ?
Ag1 S2 Ag5 129.34(11) . 7_556 ?
Ag3 S2 Ag5 97.57(9) . 7_556 ?
C19 S2 Ag1 103.1(4) . . ?
C19 S2 Ag3 109.3(4) . . ?
C19 S2 Ag5 113.3(4) . 7_556 ?
Ag6 S3 Ag5 106.26(9) . . ?
Ag6 S3 Ag7 97.76(10) . . ?
Ag7 S3 Ag5 103.33(10) . . ?
C7 S3 Ag5 119.3(4) . . ?
C7 S3 Ag6 105.0(3) . . ?
C7 S3 Ag7 122.1(3) . . ?
Ag2 S4 Ag3 66.70(6) . . ?
Ag2 S4 Ag7 126.05(10) . 7_556 ?
Ag4 S4 Ag2 134.85(11) . . ?
Ag4 S4 Ag3 68.76(7) . . ?
Ag4 S4 Ag7 72.75(7) . 7_556 ?
Ag7 S4 Ag3 120.68(10) 7_556 . ?
C23 S4 Ag2 102.6(3) . . ?
C23 S4 Ag3 121.7(3) . . ?
C23 S4 Ag4 106.5(3) . . ?
C23 S4 Ag7 111.4(3) . 7_556 ?
Ag2 S5 Ag2 66.43(7) 7_556 8_455 ?
Ag2 S5 Ag3 127.48(9) 7_556 8_455 ?
Ag3 S5 Ag2 64.25(6) 8_455 8_455 ?
Ag6 S5 Ag2 123.54(10) . 8_455 ?
Ag6 S5 Ag2 71.78(8) . 7_556 ?
Ag6 S5 Ag3 124.44(11) . 8_455 ?
C12 S5 Ag2 120.5(4) . 8_455 ?
C12 S5 Ag2 105.3(4) . 7_556 ?
C12 S5 Ag3 114.2(4) . 8_455 ?
C12 S5 Ag6 105.8(3) . . ?
C27 O1 Ag4 123.0(7) . . ?
C27 O2 Ag3 120.6(7) . . ?
C30 O3 Ag2 122.3(8) . . ?
N2 N1 C1 118.5(9) . 7_566 ?
N1 N2 C1 116.6(9) . . ?
C4 N4 Ag5 126.7(7) . . ?
C4 N4 C5 116.9(10) . . ?
C5 N4 Ag5 116.0(7) . . ?
N1 C1 N2 124.8(9) 7_566 . ?
N1 C1 C2 118.6(9) 7_566 . ?
N2 C1 C2 116.6(9) . . ?
C3 C2 C1 121.2(10) . . ?
C6 C2 C1 119.6(10) . . ?
C6 C2 C3 119.2(10) . . ?
C2 C3 H3 121.4 . . ?
C4 C3 C2 117.3(10) . . ?
C4 C3 H3 121.4 . . ?
N4 C4 C3 124.2(11) . . ?
N4 C4 H4 117.9 . . ?
C3 C4 H4 117.9 . . ?
N4 C5 H5 118.0 . . ?
N4 C5 C6 124.0(11) . . ?
C6 C5 H5 118.0 . . ?
C2 C6 H6 120.8 . . ?
C5 C6 C2 118.5(11) . . ?
C5 C6 H6 120.8 . . ?
C8 C7 S3 106.4(7) . . ?
C9 C7 S3 110.1(7) . . ?
C9 C7 C8 109.9(9) . . ?
C10 C7 S3 108.8(8) . . ?
C10 C7 C8 108.7(10) . . ?
C10 C7 C9 112.8(8) . . ?
C7 C8 H8A 109.5 . . ?
C7 C8 H8B 109.5 . . ?
C7 C8 H8C 109.5 . . ?
H8A C8 H8B 109.5 . . ?
H8A C8 H8C 109.5 . . ?
H8B C8 H8C 109.5 . . ?
C7 C9 H9A 109.5 . . ?
C7 C9 H9B 109.5 . . ?
C7 C9 H9C 109.5 . . ?
H9A C9 H9B 109.5 . . ?
H9A C9 H9C 109.5 . . ?
H9B C9 H9C 109.5 . . ?
C7 C10 H10A 109.5 . . ?
C7 C10 H10B 109.5 . . ?
C7 C10 H10C 109.5 . . ?
H10A C10 H10B 109.5 . . ?
H10A C10 H10C 109.5 . . ?
H10B C10 H10C 109.5 . . ?
H11A C11 H11B 109.5 . . ?
H11A C11 H11C 109.5 . . ?
H11B C11 H11C 109.5 . . ?
C12 C11 H11A 109.5 . . ?
C12 C11 H11B 109.5 . . ?
C12 C11 H11C 109.5 . . ?
C11 C12 S5 106.4(8) . . ?
C11 C12 C13 111.9(10) . . ?
C11 C12 C14 111.0(9) . . ?
C13 C12 S5 106.5(7) . . ?
C14 C12 S5 109.3(7) . . ?
C14 C12 C13 111.4(10) . . ?
C12 C13 H13A 109.5 . . ?
C12 C13 H13B 109.5 . . ?
C12 C13 H13C 109.5 . . ?
H13A C13 H13B 109.5 . . ?
H13A C13 H13C 109.5 . . ?
H13B C13 H13C 109.5 . . ?
C12 C14 H14A 109.5 . . ?
C12 C14 H14B 109.5 . . ?
C12 C14 H14C 109.5 . . ?
H14A C14 H14B 109.5 . . ?
H14A C14 H14C 109.5 . . ?
H14B C14 H14C 109.5 . . ?
C16 C15 S1 110.4(8) . . ?
C17 C15 S1 106.8(7) . . ?
C17 C15 C16 109.8(10) . . ?
C18 C15 S1 109.7(8) . . ?
C18 C15 C16 109.1(9) . . ?
C18 C15 C17 111.0(10) . . ?
C15 C16 H16A 109.5 . . ?
C15 C16 H16B 109.5 . . ?
C15 C16 H16C 109.5 . . ?
H16A C16 H16B 109.5 . . ?
H16A C16 H16C 109.5 . . ?
H16B C16 H16C 109.5 . . ?
C15 C17 H17A 109.5 . . ?
C15 C17 H17B 109.5 . . ?
C15 C17 H17C 109.5 . . ?
H17A C17 H17B 109.5 . . ?
H17A C17 H17C 109.5 . . ?
H17B C17 H17C 109.5 . . ?
C15 C18 H18A 109.5 . . ?
C15 C18 H18B 109.5 . . ?
C15 C18 H18C 109.5 . . ?
H18A C18 H18B 109.5 . . ?
H18A C18 H18C 109.5 . . ?
H18B C18 H18C 109.5 . . ?
C20 C19 S2 107.2(7) . . ?
C20 C19 C22 110.4(10) . . ?
C21 C19 S2 110.4(8) . . ?
C21 C19 C20 108.0(9) . . ?
C21 C19 C22 112.1(10) . . ?
C22 C19 S2 108.7(7) . . ?
C19 C20 H20A 109.5 . . ?
C19 C20 H20B 109.5 . . ?
C19 C20 H20C 109.5 . . ?
H20A C20 H20B 109.5 . . ?
H20A C20 H20C 109.5 . . ?
H20B C20 H20C 109.5 . . ?
C19 C21 H21A 109.5 . . ?
C19 C21 H21B 109.5 . . ?
C19 C21 H21C 109.5 . . ?
H21A C21 H21B 109.5 . . ?
H21A C21 H21C 109.5 . . ?
H21B C21 H21C 109.5 . . ?
C19 C22 H22A 109.5 . . ?
C19 C22 H22B 109.5 . . ?
C19 C22 H22C 109.5 . . ?
H22A C22 H22B 109.5 . . ?
H22A C22 H22C 109.5 . . ?
H22B C22 H22C 109.5 . . ?
C24 C23 S4 105.9(7) . . ?
C24 C23 C25 109.7(8) . . ?
C24 C23 C26 109.4(9) . . ?
C25 C23 S4 109.9(7) . . ?
C26 C23 S4 110.5(7) . . ?
C26 C23 C25 111.3(8) . . ?
C23 C24 H24A 109.5 . . ?
C23 C24 H24B 109.5 . . ?
C23 C24 H24C 109.5 . . ?
H24A C24 H24B 109.5 . . ?
H24A C24 H24C 109.5 . . ?
H24B C24 H24C 109.5 . . ?
C23 C25 H25A 109.5 . . ?
C23 C25 H25B 109.5 . . ?
C23 C25 H25C 109.5 . . ?
H25A C25 H25B 109.5 . . ?
H25A C25 H25C 109.5 . . ?
H25B C25 H25C 109.5 . . ?
C23 C26 H26A 109.5 . . ?
C23 C26 H26B 109.5 . . ?
C23 C26 H26C 109.5 . . ?
H26A C26 H26B 109.5 . . ?
H26A C26 H26C 109.5 . . ?
H26B C26 H26C 109.5 . . ?
O1 C27 C29 105.4(12) . . ?
O1 C27 C28 121.7(13) . . ?
O2 C27 O1 130.7(11) . . ?
O2 C27 C29 123.6(11) . . ?
O2 C27 C28 106.6(12) . . ?
O3 C30 O3 132.0(16) 2_656 . ?
O3 C30 C31 107.2(10) . . ?
O3 C30 C31 120.8(11) 2_656 . ?
F00E C29 C27 116.3(15) . . ?
F00E C29 F01E 103.7(13) . . ?
F00E C29 F01K 102.1(13) . . ?
F01E C29 C27 113.4(13) . . ?
F01K C29 C27 119.3(14) . . ?
F01K C29 F01E 99.6(13) . . ?
F00F C28 C27 112.6(16) . . ?
F00F C28 F01F 107.5(17) . . ?
F01F C28 C27 113.9(15) . . ?
F01L C28 C27 108.7(15) . . ?
F01L C28 F00F 108.2(18) . . ?
F01L C28 F01F 105.7(16) . . ?
F00M C31 C30 111.4(16) . . ?
F00M C31 F1 103.6(17) . . ?
F1 C31 C30 116.3(13) . . ?
F13 C31 C30 110.7(16) . . ?
F13 C31 F00M 105.3(14) . . ?
F13 C31 F1 108.7(18) . . ?
N3 C32 C33 178.3(16) . . ?
C32 C33 H33B 109.5 . . ?
C32 C33 H33A 109.5 . . ?
C32 C33 H33C 109.5 . . ?
H33B C33 H33A 109.5 . . ?
H33B C33 H33C 109.5 . . ?
H33A C33 H33C 109.5 . . ?

loop_
_geom_bond_atom_site_label_1
_geom_bond_atom_site_label_2
_geom_bond_distance
_geom_bond_site_symmetry_2
_geom_bond_publ_flag
Ag1 Ag6 3.0736(10) 7_556 ?
Ag1 Ag6 3.0736(10) 8_556 ?
Ag1 S2 2.387(3) 2_656 ?
Ag1 S2 2.387(3) . ?
Ag2 Ag2 2.9413(16) 2_656 ?
Ag2 Ag3 2.9044(12) . ?
Ag2 Ag6 2.9369(12) 7_556 ?
Ag2 S4 2.552(3) . ?
Ag2 S5 2.603(3) 7_556 ?
Ag2 S5 2.761(2) 8_556 ?
Ag2 O3 2.338(8) . ?
Ag3 Ag4 2.9469(11) . ?
Ag3 S2 2.506(3) . ?
Ag3 S4 2.724(3) . ?
Ag3 S5 2.700(3) 8_556 ?
Ag3 O2 2.326(8) . ?
Ag4 Ag5 3.1033(12) 7_556 ?
Ag4 Ag7 3.0726(11) 7_556 ?
Ag4 S1 2.410(3) . ?
Ag4 S4 2.482(3) . ?
Ag4 O1 2.432(6) . ?
Ag5 S1 2.796(3) 7_556 ?
Ag5 S2 2.574(2) 7_556 ?
Ag5 S3 2.557(3) . ?
Ag5 N4 2.345(9) . ?
Ag6 S3 2.387(3) . ?
Ag6 S5 2.399(3) . ?
Ag7 S1 2.447(3) . ?
Ag7 S3 2.482(3) . ?
Ag7 S4 2.691(2) 7_556 ?
S1 C15 1.874(10) . ?
S2 C19 1.850(10) . ?
S3 C7 1.875(10) . ?
S4 C23 1.888(11) . ?
S5 C12 1.898(10) . ?
O1 C27 1.230(12) . ?
O2 C27 1.220(14) . ?
O3 C30 1.229(9) . ?
N1 N2 1.313(11) . ?
N1 C1 1.356(13) 7_566 ?
N2 C1 1.356(13) . ?
N4 C4 1.323(14) . ?
N4 C5 1.352(13) . ?
C1 C2 1.480(14) . ?
C2 C3 1.399(14) . ?
C2 C6 1.383(15) . ?
C3 H3 0.9300 . ?
C3 C4 1.386(14) . ?
C4 H4 0.9300 . ?
C5 H5 0.9300 . ?
C5 C6 1.358(15) . ?
C6 H6 0.9300 . ?
C7 C8 1.570(15) . ?
C7 C9 1.512(14) . ?
C7 C10 1.507(13) . ?
C8 H8A 0.9600 . ?
C8 H8B 0.9600 . ?
C8 H8C 0.9600 . ?
C9 H9A 0.9600 . ?
C9 H9B 0.9600 . ?
C9 H9C 0.9600 . ?
C10 H10A 0.9600 . ?
C10 H10B 0.9600 . ?
C10 H10C 0.9600 . ?
C11 H11A 0.9600 . ?
C11 H11B 0.9600 . ?
C11 H11C 0.9600 . ?
C11 C12 1.496(15) . ?
C12 C13 1.522(16) . ?
C12 C14 1.511(14) . ?
C13 H13A 0.9600 . ?
C13 H13B 0.9600 . ?
C13 H13C 0.9600 . ?
C14 H14A 0.9600 . ?
C14 H14B 0.9600 . ?
C14 H14C 0.9600 . ?
C15 C16 1.550(15) . ?
C15 C17 1.496(15) . ?
C15 C18 1.488(13) . ?
C16 H16A 0.9600 . ?
C16 H16B 0.9600 . ?
C16 H16C 0.9600 . ?
C17 H17A 0.9600 . ?
C17 H17B 0.9600 . ?
C17 H17C 0.9600 . ?
C18 H18A 0.9600 . ?
C18 H18B 0.9600 . ?
C18 H18C 0.9600 . ?
C19 C20 1.520(15) . ?
C19 C21 1.514(14) . ?
C19 C22 1.520(16) . ?
C20 H20A 0.9600 . ?
C20 H20B 0.9600 . ?
C20 H20C 0.9600 . ?
C21 H21A 0.9600 . ?
C21 H21B 0.9600 . ?
C21 H21C 0.9600 . ?
C22 H22A 0.9600 . ?
C22 H22B 0.9600 . ?
C22 H22C 0.9600 . ?
C23 C24 1.512(14) . ?
C23 C25 1.527(14) . ?
C23 C26 1.521(12) . ?
C24 H24A 0.9600 . ?
C24 H24B 0.9600 . ?
C24 H24C 0.9600 . ?
C25 H25A 0.9600 . ?
C25 H25B 0.9600 . ?
C25 H25C 0.9600 . ?
C26 H26A 0.9600 . ?
C26 H26B 0.9600 . ?
C26 H26C 0.9600 . ?
C27 C29 1.523(18) . ?
C27 C28 1.530(19) . ?
C30 C31 1.54(2) . ?
F00E C29 1.312(13) . ?
F01E C29 1.332(15) . ?
F01K C29 1.317(15) . ?
F00F C28 1.324(17) . ?
F01F C28 1.334(19) . ?
F01L C28 1.31(2) . ?
F00M C31 1.336(18) . ?
F1 C31 1.346(17) . ?
F13 C31 1.326(18) . ?
N3 C32 1.111(16) . ?
C32 C33 1.471(19) . ?
C33 H33B 0.9600 . ?
C33 H33A 0.9600 . ?
C33 H33C 0.9600 . ?

loop_
_geom_torsion_atom_site_label_1
_geom_torsion_atom_site_label_2
_geom_torsion_atom_site_label_3
_geom_torsion_atom_site_label_4
_geom_torsion
_geom_torsion_site_symmetry_1
_geom_torsion_site_symmetry_2
_geom_torsion_site_symmetry_3
_geom_torsion_site_symmetry_4
_geom_torsion_publ_flag
Ag1 S2 C19 C20 173.9(7) . . . . ?
Ag1 S2 C19 C21 56.5(9) . . . . ?
Ag1 S2 C19 C22 -66.8(8) . . . . ?
Ag2 S4 C23 C24 68.0(6) . . . . ?
Ag2 S4 C23 C25 -173.6(6) . . . . ?
Ag2 S4 C23 C26 -50.4(7) . . . . ?
Ag2 S5 C12 C11 154.5(6) 7_556 . . . ?
Ag2 S5 C12 C11 -134.2(6) 8_455 . . . ?
Ag2 S5 C12 C13 -14.6(10) 8_455 . . . ?
Ag2 S5 C12 C13 -86.0(8) 7_556 . . . ?
Ag2 S5 C12 C14 105.8(8) 8_455 . . . ?
Ag2 S5 C12 C14 34.5(8) 7_556 . . . ?
Ag2 O3 C30 O3 4.5(3) . . . 2_656 ?
Ag2 O3 C30 C31 -174.9(9) . . . . ?
Ag3 S2 C19 C20 65.6(8) . . . . ?
Ag3 S2 C19 C21 -51.8(9) . . . . ?
Ag3 S2 C19 C22 -175.1(7) . . . . ?
Ag3 S4 C23 C24 138.2(5) . . . . ?
Ag3 S4 C23 C25 -103.3(6) . . . . ?
Ag3 S4 C23 C26 19.8(9) . . . . ?
Ag3 S5 C12 C11 -60.9(8) 8_455 . . . ?
Ag3 S5 C12 C13 58.6(9) 8_455 . . . ?
Ag3 S5 C12 C14 179.1(7) 8_455 . . . ?
Ag3 O2 C27 O1 17(2) . . . . ?
Ag3 O2 C27 C29 -157.4(11) . . . . ?
Ag3 O2 C27 C28 -174.3(9) . . . . ?
Ag4 S1 C15 C16 51.2(7) . . . . ?
Ag4 S1 C15 C17 170.5(7) . . . . ?
Ag4 S1 C15 C18 -69.1(9) . . . . ?
Ag4 S4 C23 C24 -146.9(6) . . . . ?
Ag4 S4 C23 C25 -28.5(7) . . . . ?
Ag4 S4 C23 C26 94.7(7) . . . . ?
Ag4 O1 C27 O2 3(2) . . . . ?
Ag4 O1 C27 C29 178.2(9) . . . . ?
Ag4 O1 C27 C28 -164.3(11) . . . . ?
Ag5 S1 C15 C16 134.2(6) 7_556 . . . ?
Ag5 S1 C15 C17 -106.5(8) 7_556 . . . ?
Ag5 S1 C15 C18 13.9(10) 7_556 . . . ?
Ag5 S2 C19 C20 -42.1(9) 7_556 . . . ?
Ag5 S2 C19 C21 -159.4(7) 7_556 . . . ?
Ag5 S2 C19 C22 77.3(8) 7_556 . . . ?
Ag5 S3 C7 C8 35.5(8) . . . . ?
Ag5 S3 C7 C9 154.5(6) . . . . ?
Ag5 S3 C7 C10 -81.4(8) . . . . ?
Ag5 N4 C4 C3 169.6(7) . . . . ?
Ag5 N4 C5 C6 -171.4(8) . . . . ?
Ag6 S3 C7 C8 -83.3(7) . . . . ?
Ag6 S3 C7 C9 35.7(7) . . . . ?
Ag6 S3 C7 C10 159.7(7) . . . . ?
Ag6 S5 C12 C11 79.5(7) . . . . ?
Ag6 S5 C12 C13 -160.9(7) . . . . ?
Ag6 S5 C12 C14 -40.5(8) . . . . ?
Ag7 S1 C15 C16 -43.1(7) . . . . ?
Ag7 S1 C15 C17 76.3(8) . . . . ?
Ag7 S1 C15 C18 -163.3(8) . . . . ?
Ag7 S3 C7 C8 167.2(6) . . . . ?
Ag7 S3 C7 C9 -73.9(7) . . . . ?
Ag7 S3 C7 C10 50.2(9) . . . . ?
Ag7 S4 C23 C24 -69.4(7) 7_556 . . . ?
Ag7 S4 C23 C25 49.0(7) 7_556 . . . ?
Ag7 S4 C23 C26 172.2(6) 7_556 . . . ?
O1 C27 C29 F00E -170.0(15) . . . . ?
O1 C27 C29 F01E 69.9(17) . . . . ?
O1 C27 C29 F01K -46.9(18) . . . . ?
O1 C27 C28 F00F -141.3(18) . . . . ?
O1 C27 C28 F01F 96.1(19) . . . . ?
O1 C27 C28 F01L -21(2) . . . . ?
O2 C27 C29 F00E 5(2) . . . . ?
O2 C27 C29 F01E -114.7(17) . . . . ?
O2 C27 C29 F01K 128.4(16) . . . . ?
O2 C27 C28 F00F 49(2) . . . . ?
O2 C27 C28 F01F -74.1(18) . . . . ?
O2 C27 C28 F01L 168.4(15) . . . . ?
O3 C30 C31 F00M 134.4(14) . . . . ?
O3 C30 C31 F00M -45.1(19) 2_656 . . . ?
O3 C30 C31 F1 -163.6(14) 2_656 . . . ?
O3 C30 C31 F1 15.9(19) . . . . ?
O3 C30 C31 F13 -108.8(15) . . . . ?
O3 C30 C31 F13 71.6(18) 2_656 . . . ?
N1 N2 C1 N1 0.6(14) . . . 7_566 ?
N1 N2 C1 C2 -179.3(8) . . . . ?
N1 C1 C2 C3 21.7(13) 7_566 . . . ?
N1 C1 C2 C6 -158.2(8) 7_566 . . . ?
N2 C1 C2 C3 -158.5(9) . . . . ?
N2 C1 C2 C6 21.7(12) . . . . ?
N4 C5 C6 C2 -1.0(15) . . . . ?
C1 N1 N2 C1 -0.5(13) 7_566 . . . ?
C1 C2 C3 C4 178.1(8) . . . . ?
C1 C2 C6 C5 -178.9(9) . . . . ?
C2 C3 C4 N4 2.8(15) . . . . ?
C3 C2 C6 C5 1.2(14) . . . . ?
C4 N4 C5 C6 1.5(14) . . . . ?
C5 N4 C4 C3 -2.5(15) . . . . ?
C6 C2 C3 C4 -2.1(13) . . . . ?
